data_7160690
loop_
_publ_author_name
'Wang, Du'
'Yin, Zhilong'
'Feng, Xueli'
'Zhu, Huixuan'
'Gao, Fan'
'Li, Jiaxin'
'Zhang, Jingli'
'Yuan, Ye'

_publ_section_title
;
 Rapid construction of furan-linked bisheterocycles <i>via</i> a
 palladium-catalyzed domino Heck/cross-coupling reaction.
;
_journal_issue 36
_journal_name_full 'Organic &amp; biomolecular chemistry'
_journal_page_first 8267
_journal_page_last 8273
_journal_paper_doi 10.1039/d5ob01081k
_journal_volume 23
_journal_year 2025
_chemical_formula_moiety 'C25 H26 Cl N O2'
_chemical_formula_sum 'C25 H26 Cl N O2'
_chemical_formula_weight 407.92
_space_group_crystal_system triclinic
_space_group_IT_number 2
_space_group_name_Hall '-P 1'
_space_group_name_H-M_alt 'P -1'
_atom_sites_solution_hydrogens geom
_atom_sites_solution_primary dual
_audit_creation_date 2025-08-16
_audit_creation_method
;
Olex2 1.5
(compiled 2025.07.13 svn.rb7424aed for OlexSys, GUI svn.r7314)
;
_audit_update_record
;
2025-08-16 deposited with the CCDC.	2025-08-19 downloaded from the CCDC.
;
_cell_angle_alpha 112.366(3)
_cell_angle_beta 113.513(3)
_cell_angle_gamma 97.671(3)
_cell_formula_units_Z 2
_cell_length_a 10.7758(11)
_cell_length_b 11.2002(11)
_cell_length_c 11.2071(11)
_cell_measurement_reflns_used 9948
_cell_measurement_temperature 200(2)
_cell_measurement_theta_max 71.96
_cell_measurement_theta_min 3.94
_cell_volume 1080.12(19)
_computing_cell_refinement 'SAINT V8.40B (Bruker, 2016)'
_computing_data_collection 'Bruker APEX2'
_computing_data_reduction 'SAINT V8.40B (Bruker, 2016)'
_computing_molecular_graphics 'Olex2 1.5 (Dolomanov et al., 2009)'
_computing_publication_material 'Olex2 1.5 (Dolomanov et al., 2009)'
_computing_structure_refinement 'XL  (Sheldrick, 2008)'
_computing_structure_solution 'XM  (Sheldrick, 2008)'
_diffrn_ambient_temperature 200(2)
_diffrn_detector 'Image Plate'
_diffrn_detector_type 'Rigaku IP'
_diffrn_measured_fraction_theta_full 0.984
_diffrn_measured_fraction_theta_max 0.802
_diffrn_measurement_device 'four-circle diffractometer'
_diffrn_measurement_device_type 'Bruker Photon III'
_diffrn_measurement_method '\w scans'
_diffrn_radiation_monochromator graphite
_diffrn_radiation_probe x-ray
_diffrn_radiation_type GaK\a
_diffrn_radiation_wavelength 1.34139
_diffrn_reflns_av_R_equivalents 0.0370
_diffrn_reflns_av_unetI/netI 0.0340
_diffrn_reflns_Laue_measured_fraction_full 0.984
_diffrn_reflns_Laue_measured_fraction_max 0.802
_diffrn_reflns_limit_h_max 14
_diffrn_reflns_limit_h_min -14
_diffrn_reflns_limit_k_max 14
_diffrn_reflns_limit_k_min -14
_diffrn_reflns_limit_l_max 14
_diffrn_reflns_limit_l_min -15
_diffrn_reflns_number 20144
_diffrn_reflns_point_group_measured_fraction_full 0.984
_diffrn_reflns_point_group_measured_fraction_max 0.802
_diffrn_reflns_theta_full 53.594
_diffrn_reflns_theta_max 72.351
_diffrn_reflns_theta_min 3.943
_diffrn_source 'sealed X-ray tube'
_diffrn_source_current 3.57
_diffrn_source_power 0.250
_diffrn_source_target Mo
_diffrn_source_voltage 69.95
_diffrn_standards_number 0
_exptl_absorpt_coefficient_mu 1.130
_exptl_absorpt_correction_T_max 0.7536
_exptl_absorpt_correction_T_min 0.5713
_exptl_absorpt_correction_type multi-scan
_exptl_absorpt_process_details 'SADABS-2016/2 (Bruker,2016/2)'
_exptl_crystal_colour colourless
_exptl_crystal_colour_primary colourless
_exptl_crystal_density_diffrn 1.254
_exptl_crystal_description plate
_exptl_crystal_F_000 432
_exptl_crystal_size_max 0.12
_exptl_crystal_size_mid 0.1
_exptl_crystal_size_min 0.1
_refine_diff_density_max 0.557
_refine_diff_density_min -0.567
_refine_diff_density_rms 0.051
_refine_ls_extinction_coef 0.045(5)
_refine_ls_extinction_expression Fc^*^=kFc[1+0.001xFc^2^\l^3^/sin(2\q)]^-1/4^
_refine_ls_extinction_method 'SHELXL-2018/3 (Sheldrick 2018)'
_refine_ls_goodness_of_fit_ref 1.079
_refine_ls_hydrogen_treatment constr
_refine_ls_matrix_type full
_refine_ls_number_parameters 266
_refine_ls_number_reflns 5202
_refine_ls_number_restraints 0
_refine_ls_restrained_S_all 1.079
_refine_ls_R_factor_all 0.0518
_refine_ls_R_factor_gt 0.0469
_refine_ls_shift/su_max 0.001
_refine_ls_shift/su_mean 0.000
_refine_ls_structure_factor_coef Fsqd
_refine_ls_weighting_details 'w=1/[\s^2^(Fo^2^)+(0.0661P)^2^+0.2880P] where P=(Fo^2^+2Fc^2^)/3'
_refine_ls_weighting_scheme calc
_refine_ls_wR_factor_gt 0.1283
_refine_ls_wR_factor_ref 0.1316
_reflns_Friedel_coverage 0.000
_reflns_number_gt 4613
_reflns_number_total 5202
_reflns_threshold_expression 'I > 2\s(I)'
_cod_data_source_file d5ob01081k2.cif
_cod_data_source_block 211014h_0m
_cod_depositor_comments 'Adding full bibliography for 7160690--7160691.cif.'
_cod_original_sg_symbol_H-M P-1
_cod_database_code 7160690
_shelx_shelxl_version_number 2018/3
_shelx_space_group_comment
;
The symmetry employed for this shelxl refinement is uniquely defined 
by the following loop, which should always be used as a source of 
symmetry information in preference to the above space-group names. 
They are only intended as comments. 
;
_shelx_estimated_absorpt_t_max 0.895
_shelx_estimated_absorpt_t_min 0.876
_olex2_refinement_description
;
1. Fixed Uiso
 At 1.2 times of:
  All C(H) groups, All C(H,H) groups
 At 1.5 times of:
  All C(H,H,H) groups
2.a Secondary CH2 refined with riding coordinates:
 C11(H11A,H11B), C21(H21A,H21B), C22(H22A,H22B), C23(H23A,H23B)
2.b Aromatic/amide H refined with riding coordinates:
 C3(H3), C5(H5), C6(H6), C13(H13), C17(H17), C18(H18), C19(H19), C20(H20),
 C25(H25)
2.c Idealised Me refined as rotating group:
 C9(H9A,H9B,H9C), C10(H10A,H10B,H10C), C24(H24A,H24B,H24C)
;
_olex2_submission_special_instructions 'No special instructions were received'

loop_
_space_group_symop_operation_xyz
'x, y, z'
'-x, -y, -z'

loop_
_atom_site_label
_atom_site_type_symbol
_atom_site_fract_x
_atom_site_fract_y
_atom_site_fract_z
_atom_site_U_iso_or_equiv
_atom_site_adp_type
_atom_site_occupancy
_atom_site_site_symmetry_order
_atom_site_calc_flag
_atom_site_refinement_flags_posn
_atom_site_refinement_flags_adp
_atom_site_refinement_flags_occupancy
_atom_site_disorder_assembly
_atom_site_disorder_group
C1 C 0.19103(13) 0.14963(13) 0.89714(14) 0.0298(3) Uani 1 1 d . . . . .
C2 C 0.25892(13) 0.30345(13) 0.98964(13) 0.0285(3) Uani 1 1 d . . . . .
C3 C 0.19864(14) 0.40337(13) 1.02562(14) 0.0329(3) Uani 1 1 d . . . . .
H3 H 0.097998 0.380604 0.989533 0.039 Uiso 1 1 calc R U . . .
C4 C 0.29082(16) 0.53965(14) 1.11722(15) 0.0367(3) Uani 1 1 d . . . . .
C5 C 0.43729(16) 0.57483(15) 1.17192(15) 0.0410(3) Uani 1 1 d . . . . .
H5 H 0.496725 0.668374 1.234006 0.049 Uiso 1 1 calc R U . . .
C6 C 0.49835(15) 0.47398(16) 1.13660(16) 0.0407(3) Uani 1 1 d . . . . .
H6 H 0.599195 0.496787 1.174087 0.049 Uiso 1 1 calc R U . . .
C7 C 0.40736(13) 0.33916(14) 1.04497(14) 0.0317(3) Uani 1 1 d . . . . .
C8 C 0.32148(15) 0.10591(14) 0.90393(15) 0.0343(3) Uani 1 1 d . . . . .
C9 C 0.12360(16) 0.08554(15) 0.96560(17) 0.0401(3) Uani 1 1 d . . . . .
H9A H 0.194505 0.117200 1.068968 0.060 Uiso 1 1 calc R U . . .
H9B H 0.093215 -0.014587 0.909998 0.060 Uiso 1 1 calc R U . . .
H9C H 0.040019 0.113075 0.961521 0.060 Uiso 1 1 calc R U . . .
C10 C 0.58727(16) 0.21967(19) 1.0309(2) 0.0492(4) Uani 1 1 d . . . . .
H10A H 0.625572 0.266128 0.988123 0.074 Uiso 1 1 calc R U . . .
H10B H 0.585966 0.124713 0.990991 0.074 Uiso 1 1 calc R U . . .
H10C H 0.648252 0.267463 1.138773 0.074 Uiso 1 1 calc R U . . .
C11 C 0.07827(13) 0.09899(13) 0.73447(14) 0.0306(3) Uani 1 1 d . . . . .
H11A H 0.044049 -0.002495 0.682058 0.037 Uiso 1 1 calc R U . . .
H11B H -0.005075 0.127805 0.732893 0.037 Uiso 1 1 calc R U . . .
C12 C 0.12959(13) 0.14922(12) 0.65036(13) 0.0280(3) Uani 1 1 d . . . . .
C13 C 0.22728(13) 0.10743(13) 0.59968(13) 0.0296(3) Uani 1 1 d . . . . .
H13 H 0.273399 0.043903 0.615085 0.036 Uiso 1 1 calc R U . . .
C14 C 0.24167(13) 0.17503(13) 0.52599(13) 0.0293(3) Uani 1 1 d . . . . .
C15 C 0.08924(14) 0.23846(13) 0.60137(14) 0.0318(3) Uani 1 1 d . . . . .
C16 C 0.32580(14) 0.17739(15) 0.45160(14) 0.0337(3) Uani 1 1 d . . . . .
C17 C 0.36473(16) 0.28987(17) 0.43277(16) 0.0424(3) Uani 1 1 d . . . . .
H17 H 0.333067 0.365281 0.464798 0.051 Uiso 1 1 calc R U . . .
C18 C 0.45012(19) 0.2917(2) 0.3670(2) 0.0571(5) Uani 1 1 d . . . . .
H18 H 0.476742 0.368637 0.354450 0.068 Uiso 1 1 calc R U . . .
C19 C 0.4964(2) 0.1823(3) 0.3197(2) 0.0652(6) Uani 1 1 d . . . . .
H19 H 0.555537 0.184492 0.275912 0.078 Uiso 1 1 calc R U . . .
C20 C 0.37103(19) 0.06653(19) 0.40133(18) 0.0483(4) Uani 1 1 d . . . . .
H20 H 0.343296 -0.011601 0.411594 0.058 Uiso 1 1 calc R U . . .
C21 C -0.01687(16) 0.31094(15) 0.60284(17) 0.0394(3) Uani 1 1 d . . . . .
H21A H -0.070078 0.280553 0.646369 0.047 Uiso 1 1 calc R U . . .
H21B H -0.087172 0.284063 0.499462 0.047 Uiso 1 1 calc R U . . .
C22 C 0.05062(17) 0.46686(15) 0.68969(17) 0.0399(3) Uani 1 1 d . . . . .
H22A H 0.116051 0.494447 0.794670 0.048 Uiso 1 1 calc R U . . .
H22B H 0.108871 0.497129 0.650399 0.048 Uiso 1 1 calc R U . . .
C23 C -0.06032(18) 0.53905(17) 0.68166(19) 0.0453(4) Uani 1 1 d . . . . .
H23A H -0.122720 0.515418 0.577262 0.054 Uiso 1 1 calc R U . . .
H23B H -0.121706 0.505637 0.716432 0.054 Uiso 1 1 calc R U . . .
C24 C 0.0085(2) 0.69358(18) 0.7745(2) 0.0520(4) Uani 1 1 d . . . . .
H24A H 0.065997 0.727656 0.737678 0.078 Uiso 1 1 calc R U . . .
H24B H 0.070691 0.717524 0.877963 0.078 Uiso 1 1 calc R U . . .
H24C H -0.066591 0.735427 0.767930 0.078 Uiso 1 1 calc R U . . .
C25 C 0.4564(2) 0.0700(3) 0.3364(2) 0.0639(5) Uani 1 1 d . . . . .
H25 H 0.487580 -0.005468 0.303147 0.077 Uiso 1 1 calc R U . . .
Cl1 Cl 0.21856(5) 0.67014(4) 1.16237(5) 0.05423(16) Uani 1 1 d . . . . .
N1 N 0.44230(12) 0.22074(13) 0.99338(14) 0.0364(3) Uani 1 1 d . . . . .
O1 O 0.31962(13) -0.01090(11) 0.84101(13) 0.0465(3) Uani 1 1 d . . . . .
O2 O 0.15857(10) 0.25771(9) 0.52664(10) 0.0329(2) Uani 1 1 d . . . . .

loop_
_atom_site_aniso_label
_atom_site_aniso_U_11
_atom_site_aniso_U_22
_atom_site_aniso_U_33
_atom_site_aniso_U_23
_atom_site_aniso_U_13
_atom_site_aniso_U_12
C1 0.0305(6) 0.0268(6) 0.0323(6) 0.0134(5) 0.0174(5) 0.0059(5)
C2 0.0270(6) 0.0292(6) 0.0251(5) 0.0115(5) 0.0124(5) 0.0033(5)
C3 0.0330(6) 0.0302(6) 0.0317(6) 0.0114(5) 0.0174(5) 0.0052(5)
C4 0.0457(7) 0.0292(7) 0.0315(6) 0.0113(5) 0.0209(6) 0.0061(6)
C5 0.0424(7) 0.0314(7) 0.0297(6) 0.0100(5) 0.0105(6) -0.0055(6)
C6 0.0284(6) 0.0445(8) 0.0364(7) 0.0208(6) 0.0076(5) -0.0020(6)
C7 0.0284(6) 0.0372(7) 0.0300(6) 0.0195(5) 0.0131(5) 0.0062(5)
C8 0.0380(7) 0.0373(7) 0.0374(7) 0.0230(6) 0.0214(6) 0.0149(5)
C9 0.0469(8) 0.0342(7) 0.0430(7) 0.0189(6) 0.0273(7) 0.0060(6)
C10 0.0350(7) 0.0671(11) 0.0688(10) 0.0486(9) 0.0283(7) 0.0242(7)
C11 0.0274(6) 0.0265(6) 0.0306(6) 0.0095(5) 0.0140(5) 0.0024(5)
C12 0.0254(5) 0.0252(6) 0.0256(6) 0.0073(5) 0.0117(5) 0.0038(4)
C13 0.0273(6) 0.0282(6) 0.0289(6) 0.0105(5) 0.0131(5) 0.0085(5)
C14 0.0263(6) 0.0285(6) 0.0276(6) 0.0089(5) 0.0132(5) 0.0074(5)
C15 0.0332(6) 0.0293(6) 0.0342(6) 0.0125(5) 0.0204(5) 0.0098(5)
C16 0.0288(6) 0.0422(7) 0.0275(6) 0.0144(5) 0.0142(5) 0.0109(5)
C17 0.0418(7) 0.0458(8) 0.0375(7) 0.0176(6) 0.0221(6) 0.0074(6)
C18 0.0523(9) 0.0755(12) 0.0489(9) 0.0326(9) 0.0305(8) 0.0098(9)
C19 0.0534(10) 0.1135(17) 0.0559(10) 0.0478(12) 0.0408(9) 0.0371(11)
C20 0.0569(9) 0.0617(10) 0.0487(8) 0.0316(8) 0.0358(8) 0.0347(8)
C21 0.0400(7) 0.0391(7) 0.0475(8) 0.0206(6) 0.0272(6) 0.0188(6)
C22 0.0461(8) 0.0377(7) 0.0441(8) 0.0207(6) 0.0263(7) 0.0202(6)
C23 0.0537(9) 0.0464(8) 0.0541(9) 0.0281(7) 0.0348(8) 0.0290(7)
C24 0.0630(10) 0.0475(9) 0.0564(10) 0.0270(8) 0.0325(8) 0.0321(8)
C25 0.0708(12) 0.1007(16) 0.0598(11) 0.0474(11) 0.0492(10) 0.0571(12)
Cl1 0.0730(3) 0.0319(2) 0.0624(3) 0.01517(18) 0.0445(2) 0.01655(18)
N1 0.0296(5) 0.0445(7) 0.0449(6) 0.0287(6) 0.0195(5) 0.0141(5)
O1 0.0558(6) 0.0402(6) 0.0579(7) 0.0281(5) 0.0331(6) 0.0258(5)
O2 0.0357(5) 0.0324(5) 0.0380(5) 0.0178(4) 0.0229(4) 0.0139(4)

loop_
_atom_type_symbol
_atom_type_description
_atom_type_scat_dispersion_real
_atom_type_scat_dispersion_imag
_atom_type_scat_source
C C 0.0137 0.0067 'International Tables Vol C Tables 4.2.6.8 and 6.1.1.4'
H H 0.0000 0.0000 'International Tables Vol C Tables 4.2.6.8 and 6.1.1.4'
Cl Cl 0.3281 0.5435 'International Tables Vol C Tables 4.2.6.8 and 6.1.1.4'
N N 0.0241 0.0134 'International Tables Vol C Tables 4.2.6.8 and 6.1.1.4'
O O 0.0389 0.0241 'International Tables Vol C Tables 4.2.6.8 and 6.1.1.4'

loop_
_geom_angle_atom_site_label_1
_geom_angle_atom_site_label_2
_geom_angle_atom_site_label_3
_geom_angle
_geom_angle_site_symmetry_1
_geom_angle_site_symmetry_3
_geom_angle_publ_flag
C2 C1 C8 101.78(10) . . ?
C2 C1 C9 112.30(11) . . ?
C2 C1 C11 114.54(10) . . ?
C8 C1 C9 109.07(11) . . ?
C8 C1 C11 109.92(10) . . ?
C9 C1 C11 108.93(10) . . ?
C3 C2 C1 130.74(11) . . ?
C3 C2 C7 120.19(12) . . ?
C7 C2 C1 109.05(11) . . ?
C2 C3 H3 121.2 . . ?
C2 C3 C4 117.69(12) . . ?
C4 C3 H3 121.2 . . ?
C3 C4 Cl1 119.25(11) . . ?
C5 C4 C3 122.10(14) . . ?
C5 C4 Cl1 118.65(11) . . ?
C4 C5 H5 119.9 . . ?
C4 C5 C6 120.26(13) . . ?
C6 C5 H5 119.9 . . ?
C5 C6 H6 121.1 . . ?
C7 C6 C5 117.80(13) . . ?
C7 C6 H6 121.1 . . ?
C2 C7 N1 109.52(11) . . ?
C6 C7 C2 121.95(13) . . ?
C6 C7 N1 128.53(12) . . ?
N1 C8 C1 108.52(11) . . ?
O1 C8 C1 126.24(13) . . ?
O1 C8 N1 125.24(13) . . ?
C1 C9 H9A 109.5 . . ?
C1 C9 H9B 109.5 . . ?
C1 C9 H9C 109.5 . . ?
H9A C9 H9B 109.5 . . ?
H9A C9 H9C 109.5 . . ?
H9B C9 H9C 109.5 . . ?
H10A C10 H10B 109.5 . . ?
H10A C10 H10C 109.5 . . ?
H10B C10 H10C 109.5 . . ?
N1 C10 H10A 109.5 . . ?
N1 C10 H10B 109.5 . . ?
N1 C10 H10C 109.5 . . ?
C1 C11 H11A 108.4 . . ?
C1 C11 H11B 108.4 . . ?
H11A C11 H11B 107.5 . . ?
C12 C11 C1 115.40(10) . . ?
C12 C11 H11A 108.4 . . ?
C12 C11 H11B 108.4 . . ?
C13 C12 C11 126.70(11) . . ?
C15 C12 C11 127.37(11) . . ?
C15 C12 C13 105.88(11) . . ?
C12 C13 H13 126.3 . . ?
C14 C13 C12 107.41(11) . . ?
C14 C13 H13 126.3 . . ?
C13 C14 C16 133.41(12) . . ?
C13 C14 O2 109.58(10) . . ?
O2 C14 C16 117.00(11) . . ?
C12 C15 C21 134.56(12) . . ?
C12 C15 O2 110.23(11) . . ?
O2 C15 C21 115.09(11) . . ?
C17 C16 C14 121.20(13) . . ?
C17 C16 C20 119.20(13) . . ?
C20 C16 C14 119.58(13) . . ?
C16 C17 H17 120.0 . . ?
C18 C17 C16 119.93(16) . . ?
C18 C17 H17 120.0 . . ?
C17 C18 H18 119.8 . . ?
C19 C18 C17 120.43(18) . . ?
C19 C18 H18 119.8 . . ?
C18 C19 H19 120.1 . . ?
C25 C19 C18 119.78(15) . . ?
C25 C19 H19 120.1 . . ?
C16 C20 H20 119.9 . . ?
C25 C20 C16 120.18(17) . . ?
C25 C20 H20 119.9 . . ?
C15 C21 H21A 108.8 . . ?
C15 C21 H21B 108.8 . . ?
C15 C21 C22 113.80(12) . . ?
H21A C21 H21B 107.7 . . ?
C22 C21 H21A 108.8 . . ?
C22 C21 H21B 108.8 . . ?
C21 C22 H22A 109.0 . . ?
C21 C22 H22B 109.0 . . ?
H22A C22 H22B 107.8 . . ?
C23 C22 C21 112.94(13) . . ?
C23 C22 H22A 109.0 . . ?
C23 C22 H22B 109.0 . . ?
C22 C23 H23A 109.1 . . ?
C22 C23 H23B 109.1 . . ?
H23A C23 H23B 107.9 . . ?
C24 C23 C22 112.32(14) . . ?
C24 C23 H23A 109.1 . . ?
C24 C23 H23B 109.1 . . ?
C23 C24 H24A 109.5 . . ?
C23 C24 H24B 109.5 . . ?
C23 C24 H24C 109.5 . . ?
H24A C24 H24B 109.5 . . ?
H24A C24 H24C 109.5 . . ?
H24B C24 H24C 109.5 . . ?
C19 C25 C20 120.47(18) . . ?
C19 C25 H25 119.8 . . ?
C20 C25 H25 119.8 . . ?
C7 N1 C10 124.35(13) . . ?
C8 N1 C7 111.07(11) . . ?
C8 N1 C10 124.58(13) . . ?
C14 O2 C15 106.88(10) . . ?

loop_
_geom_bond_atom_site_label_1
_geom_bond_atom_site_label_2
_geom_bond_distance
_geom_bond_site_symmetry_2
_geom_bond_publ_flag
C1 C2 1.5090(17) . ?
C1 C8 1.5325(18) . ?
C1 C9 1.5352(17) . ?
C1 C11 1.5438(18) . ?
C2 C3 1.3771(18) . ?
C2 C7 1.3972(17) . ?
C3 H3 0.9500 . ?
C3 C4 1.3998(19) . ?
C4 C5 1.379(2) . ?
C4 Cl1 1.7475(15) . ?
C5 H5 0.9500 . ?
C5 C6 1.390(2) . ?
C6 H6 0.9500 . ?
C6 C7 1.385(2) . ?
C7 N1 1.3996(18) . ?
C8 N1 1.3727(18) . ?
C8 O1 1.2202(17) . ?
C9 H9A 0.9800 . ?
C9 H9B 0.9800 . ?
C9 H9C 0.9800 . ?
C10 H10A 0.9800 . ?
C10 H10B 0.9800 . ?
C10 H10C 0.9800 . ?
C10 N1 1.4498(18) . ?
C11 H11A 0.9900 . ?
C11 H11B 0.9900 . ?
C11 C12 1.4991(17) . ?
C12 C13 1.4338(17) . ?
C12 C15 1.3538(19) . ?
C13 H13 0.9500 . ?
C13 C14 1.3513(18) . ?
C14 C16 1.4599(17) . ?
C14 O2 1.3714(15) . ?
C15 C21 1.4897(18) . ?
C15 O2 1.3784(15) . ?
C16 C17 1.393(2) . ?
C16 C20 1.395(2) . ?
C17 H17 0.9500 . ?
C17 C18 1.393(2) . ?
C18 H18 0.9500 . ?
C18 C19 1.382(3) . ?
C19 H19 0.9500 . ?
C19 C25 1.378(3) . ?
C20 H20 0.9500 . ?
C20 C25 1.387(2) . ?
C21 H21A 0.9900 . ?
C21 H21B 0.9900 . ?
C21 C22 1.526(2) . ?
C22 H22A 0.9900 . ?
C22 H22B 0.9900 . ?
C22 C23 1.5227(19) . ?
C23 H23A 0.9900 . ?
C23 H23B 0.9900 . ?
C23 C24 1.516(2) . ?
C24 H24A 0.9800 . ?
C24 H24B 0.9800 . ?
C24 H24C 0.9800 . ?
C25 H25 0.9500 . ?

loop_
_geom_torsion_atom_site_label_1
_geom_torsion_atom_site_label_2
_geom_torsion_atom_site_label_3
_geom_torsion_atom_site_label_4
_geom_torsion
_geom_torsion_site_symmetry_1
_geom_torsion_site_symmetry_2
_geom_torsion_site_symmetry_3
_geom_torsion_site_symmetry_4
_geom_torsion_publ_flag
C1 C2 C3 C4 178.85(12) . . . . ?
C1 C2 C7 C6 -178.64(12) . . . . ?
C1 C2 C7 N1 1.27(14) . . . . ?
C1 C8 N1 C7 -1.79(14) . . . . ?
C1 C8 N1 C10 177.64(12) . . . . ?
C1 C11 C12 C13 71.87(16) . . . . ?
C1 C11 C12 C15 -111.09(15) . . . . ?
C2 C1 C8 N1 2.37(13) . . . . ?
C2 C1 C8 O1 -177.66(13) . . . . ?
C2 C1 C11 C12 55.24(15) . . . . ?
C2 C3 C4 C5 -0.6(2) . . . . ?
C2 C3 C4 Cl1 178.59(9) . . . . ?
C2 C7 N1 C8 0.35(15) . . . . ?
C2 C7 N1 C10 -179.08(12) . . . . ?
C3 C2 C7 C6 0.01(19) . . . . ?
C3 C2 C7 N1 179.92(11) . . . . ?
C3 C4 C5 C6 0.1(2) . . . . ?
C4 C5 C6 C7 0.4(2) . . . . ?
C5 C6 C7 C2 -0.5(2) . . . . ?
C5 C6 C7 N1 179.62(12) . . . . ?
C6 C7 N1 C8 -179.75(13) . . . . ?
C6 C7 N1 C10 0.8(2) . . . . ?
C7 C2 C3 C4 0.54(18) . . . . ?
C8 C1 C2 C3 179.37(13) . . . . ?
C8 C1 C2 C7 -2.17(13) . . . . ?
C8 C1 C11 C12 -58.61(14) . . . . ?
C9 C1 C2 C3 -64.12(18) . . . . ?
C9 C1 C2 C7 114.34(12) . . . . ?
C9 C1 C8 N1 -116.46(12) . . . . ?
C9 C1 C8 O1 63.50(17) . . . . ?
C9 C1 C11 C12 -178.06(11) . . . . ?
C11 C1 C2 C3 60.82(17) . . . . ?
C11 C1 C2 C7 -120.72(11) . . . . ?
C11 C1 C8 N1 124.17(11) . . . . ?
C11 C1 C8 O1 -55.87(17) . . . . ?
C11 C12 C13 C14 178.53(11) . . . . ?
C11 C12 C15 C21 -3.5(2) . . . . ?
C11 C12 C15 O2 -179.10(11) . . . . ?
C12 C13 C14 C16 179.16(13) . . . . ?
C12 C13 C14 O2 -0.02(14) . . . . ?
C12 C15 C21 C22 118.23(17) . . . . ?
C12 C15 O2 C14 1.59(14) . . . . ?
C13 C12 C15 C21 174.00(15) . . . . ?
C13 C12 C15 O2 -1.58(14) . . . . ?
C13 C14 C16 C17 -155.33(15) . . . . ?
C13 C14 C16 C20 23.2(2) . . . . ?
C13 C14 O2 C15 -0.93(14) . . . . ?
C14 C16 C17 C18 177.30(14) . . . . ?
C14 C16 C20 C25 -177.13(15) . . . . ?
C15 C12 C13 C14 0.98(14) . . . . ?
C15 C21 C22 C23 176.36(12) . . . . ?
C16 C14 O2 C15 179.74(11) . . . . ?
C16 C17 C18 C19 0.2(3) . . . . ?
C16 C20 C25 C19 -0.5(3) . . . . ?
C17 C16 C20 C25 1.4(2) . . . . ?
C17 C18 C19 C25 0.7(3) . . . . ?
C18 C19 C25 C20 -0.5(3) . . . . ?
C20 C16 C17 C18 -1.2(2) . . . . ?
C21 C15 O2 C14 -174.94(11) . . . . ?
C21 C22 C23 C24 177.20(13) . . . . ?
Cl1 C4 C5 C6 -179.07(11) . . . . ?
O1 C8 N1 C7 178.24(13) . . . . ?
O1 C8 N1 C10 -2.3(2) . . . . ?
O2 C14 C16 C17 23.80(18) . . . . ?
O2 C14 C16 C20 -157.69(13) . . . . ?
O2 C15 C21 C22 -66.35(16) . . . . ?
